data_4114466
loop_
_publ_author_name
'Yurij Mozharivskyj'
'Wonyoung Choe'
'Alexandra O. Pecharsky'
'Gordon J. Miller'

_publ_section_title
;
 Phase Transformation Driven by Valence Electron Concentration: Tuning
 Interslab Bond Distances in Gd5GaxGe4-x
;
_journal_name_full 'Journal of the American Chemical Society'
_journal_page_first 15183
_journal_page_last 15190
_journal_paper_doi 10.1021/ja037649z
_journal_volume 125
_journal_year 2003
_chemical_formula_sum 'Ga0.5 Gd5 Ge3.5'
_chemical_formula_weight 1075.18
_chemical_name_systematic
; 
 ? 
;
_space_group_IT_number 62
_symmetry_space_group_name_Hall '-P 2ac 2n'
_symmetry_space_group_name_H-M 'P n m a'
_atom_sites_solution_hydrogens geom
_atom_sites_solution_primary direct
_atom_sites_solution_secondary difmap
_audit_creation_method SHELXL-97
_cell_angle_alpha 90.00
_cell_angle_beta 90.00
_cell_angle_gamma 90.00
_cell_formula_units_Z 4
_cell_length_a 7.6638(9)
_cell_length_b 14.8667(17)
_cell_length_c 7.8149(9)
_cell_measurement_reflns_used all
_cell_measurement_temperature 293(2)
_cell_measurement_theta_max 28.30
_cell_measurement_theta_min 2.74
_cell_volume 890.39(18)
_computing_cell_refinement SAINT
_computing_data_collection SAINT
_computing_data_reduction SAINT
_computing_structure_refinement 'SHELXL-97 (Sheldrick, 1997)'
_computing_structure_solution 'SHELXS-97 (Sheldrick, 1990)'
_diffrn_ambient_temperature 293(2)
_diffrn_measured_fraction_theta_full 0.924
_diffrn_measured_fraction_theta_max 0.924
_diffrn_measurement_device_type 'SMART APEX'
_diffrn_radiation_monochromator graphite
_diffrn_radiation_source 'fine-focus sealed tube'
_diffrn_radiation_type MoK\a
_diffrn_radiation_wavelength 0.71073
_diffrn_reflns_av_R_equivalents 0.0582
_diffrn_reflns_av_sigmaI/netI 0.0513
_diffrn_reflns_limit_h_max 9
_diffrn_reflns_limit_h_min -10
_diffrn_reflns_limit_k_max 18
_diffrn_reflns_limit_k_min -17
_diffrn_reflns_limit_l_max 10
_diffrn_reflns_limit_l_min -5
_diffrn_reflns_number 4906
_diffrn_reflns_theta_full 28.29
_diffrn_reflns_theta_max 28.29
_diffrn_reflns_theta_min 2.74
_exptl_absorpt_coefficient_mu 49.699
_exptl_absorpt_correction_type empirical
_exptl_absorpt_process_details SADABS
_exptl_crystal_colour metallic
_exptl_crystal_density_diffrn 8.021
_exptl_crystal_F_000 1790
_exptl_crystal_size_max 0.055
_exptl_crystal_size_mid 0.045
_exptl_crystal_size_min 0.035
_refine_diff_density_max 4.792
_refine_diff_density_min -2.783
_refine_diff_density_rms 0.610
_refine_ls_extinction_method none
_refine_ls_goodness_of_fit_ref 1.113
_refine_ls_hydrogen_treatment mixed
_refine_ls_matrix_type full
_refine_ls_number_parameters 46
_refine_ls_number_reflns 1064
_refine_ls_number_restraints 0
_refine_ls_restrained_S_all 1.113
_refine_ls_R_factor_all 0.0500
_refine_ls_R_factor_gt 0.0462
_refine_ls_shift/su_max 0.211
_refine_ls_shift/su_mean 0.030
_refine_ls_structure_factor_coef Fsqd
_refine_ls_weighting_details 'calc w=1/[\s^2^(Fo^2^)+(0.0199P)^2^+80.2139P] where P=(Fo^2^+2Fc^2^)/3'
_refine_ls_weighting_scheme calc
_refine_ls_wR_factor_gt 0.0986
_refine_ls_wR_factor_ref 0.1004
_reflns_number_gt 999
_reflns_number_total 1064
_reflns_threshold_expression >2sigma(I)
_cod_data_source_file ja037649zsi20030801_040609.cif
_cod_data_source_block pnma
_cod_original_formula_sum 'Ga0.50 Gd5 Ge3.50'
_cod_database_code 4114466

loop_
_symmetry_equiv_pos_as_xyz
'x, y, z'
'-x+1/2, -y, z+1/2'
'-x, y+1/2, -z'
'x+1/2, -y+1/2, -z+1/2'
'-x, -y, -z'
'x-1/2, y, -z-1/2'
'x, -y-1/2, z'
'-x-1/2, y-1/2, z-1/2'

loop_
_atom_site_label
_atom_site_type_symbol
_atom_site_fract_x
_atom_site_fract_y
_atom_site_fract_z
_atom_site_U_iso_or_equiv
_atom_site_adp_type
_atom_site_occupancy
_atom_site_symmetry_multiplicity
_atom_site_calc_flag
_atom_site_refinement_flags
Gd1 Gd -0.01572(9) 0.59824(4) 0.18013(8) 0.01173(15) Uani 1 1 d .
Gd2 Gd 0.36776(9) 0.11817(4) 0.16275(8) 0.01103(14) Uani 1 1 d .
Gd3 Gd 0.20195(12) 0.2500 0.50094(11) 0.01077(19) Uani 1 2 d S
Ge1 Ge 0.20973(19) 0.04296(9) 0.46446(17) 0.0125(3) Uani 0.88 1 d P
Ga1 Ga 0.20973(19) 0.04296(9) 0.46446(17) 0.0125(3) Uani 0.13 1 d P
Ge2 Ge 0.0725(3) 0.2500 0.1118(2) 0.0124(4) Uani 0.88 2 d SP
Ga2 Ga 0.0725(3) 0.2500 0.1118(2) 0.0124(4) Uani 0.13 2 d SP
Ge3 Ge 0.3174(3) 0.2500 0.8657(2) 0.0120(4) Uani 0.88 2 d SP
Ga3 Ga 0.3174(3) 0.2500 0.8657(2) 0.0120(4) Uani 0.13 2 d SP

loop_
_atom_site_aniso_label
_atom_site_aniso_U_11
_atom_site_aniso_U_22
_atom_site_aniso_U_33
_atom_site_aniso_U_23
_atom_site_aniso_U_13
_atom_site_aniso_U_12
Gd1 0.0131(3) 0.0105(3) 0.0115(3) -0.0013(2) 0.0009(2) -0.0019(2)
Gd2 0.0146(3) 0.0083(3) 0.0102(3) 0.0013(2) -0.0004(2) -0.0016(2)
Gd3 0.0136(4) 0.0087(4) 0.0100(4) 0.000 -0.0011(3) 0.000
Ge1 0.0185(7) 0.0091(6) 0.0100(6) 0.0013(5) 0.0000(5) -0.0005(5)
Ga1 0.0185(7) 0.0091(6) 0.0100(6) 0.0013(5) 0.0000(5) -0.0005(5)
Ge2 0.0150(10) 0.0114(8) 0.0108(9) 0.000 0.0006(7) 0.000
Ga2 0.0150(10) 0.0114(8) 0.0108(9) 0.000 0.0006(7) 0.000
Ge3 0.0168(10) 0.0100(8) 0.0091(8) 0.000 -0.0014(7) 0.000
Ga3 0.0168(10) 0.0100(8) 0.0091(8) 0.000 -0.0014(7) 0.000

loop_
_atom_type_symbol
_atom_type_description
_atom_type_scat_dispersion_real
_atom_type_scat_dispersion_imag
_atom_type_scat_source
Ga Ga 0.2307 1.6083 'International Tables Vol C Tables 4.2.6.8 and 6.1.1.4'
Ge Ge 0.1547 1.8001 'International Tables Vol C Tables 4.2.6.8 and 6.1.1.4'
Gd Gd -0.1653 3.9035 'International Tables Vol C Tables 4.2.6.8 and 6.1.1.4'

loop_
_geom_angle_atom_site_label_1
_geom_angle_atom_site_label_2
_geom_angle_atom_site_label_3
_geom_angle
_geom_angle_site_symmetry_1
_geom_angle_site_symmetry_3
Ga1 Gd1 Ge1 0.00(7) 8_665 8_665
Ga1 Gd1 Ga3 94.55(5) 8_665 2_564
Ge1 Gd1 Ga3 94.55(5) 8_665 2_564
Ga1 Gd1 Ge3 94.55(5) 8_665 2_564
Ge1 Gd1 Ge3 94.55(5) 8_665 2_564
Ga3 Gd1 Ge3 0.00(6) 2_564 2_564
Ga1 Gd1 Ga1 97.85(4) 8_665 4_455
Ge1 Gd1 Ga1 97.85(4) 8_665 4_455
Ga3 Gd1 Ga1 167.58(5) 2_564 4_455
Ge3 Gd1 Ga1 167.58(5) 2_564 4_455
Ga1 Gd1 Ge1 97.85(4) 8_665 4_455
Ge1 Gd1 Ge1 97.85(4) 8_665 4_455
Ga3 Gd1 Ge1 167.58(5) 2_564 4_455
Ge3 Gd1 Ge1 167.58(5) 2_564 4_455
Ga1 Gd1 Ge1 0.00(4) 4_455 4_455
Ga1 Gd1 Ga2 84.27(5) 8_665 5_565
Ge1 Gd1 Ga2 84.27(5) 8_665 5_565
Ga3 Gd1 Ga2 83.57(4) 2_564 5_565
Ge3 Gd1 Ga2 83.57(4) 2_564 5_565
Ga1 Gd1 Ga2 96.93(4) 4_455 5_565
Ge1 Gd1 Ga2 96.93(4) 4_455 5_565
Ga1 Gd1 Ge2 84.27(5) 8_665 5_565
Ge1 Gd1 Ge2 84.27(5) 8_665 5_565
Ga3 Gd1 Ge2 83.57(4) 2_564 5_565
Ge3 Gd1 Ge2 83.57(4) 2_564 5_565
Ga1 Gd1 Ge2 96.93(4) 4_455 5_565
Ge1 Gd1 Ge2 96.93(4) 4_455 5_565
Ga2 Gd1 Ge2 0.00(7) 5_565 5_565
Ga1 Gd1 Ga3 133.13(5) 8_665 5_566
Ge1 Gd1 Ga3 133.13(5) 8_665 5_566
Ga3 Gd1 Ga3 83.95(3) 2_564 5_566
Ge3 Gd1 Ga3 83.95(3) 2_564 5_566
Ga1 Gd1 Ga3 87.04(4) 4_455 5_566
Ge1 Gd1 Ga3 87.04(4) 4_455 5_566
Ga2 Gd1 Ga3 48.93(5) 5_565 5_566
Ge2 Gd1 Ga3 48.93(5) 5_565 5_566
Ga1 Gd1 Ge3 133.13(5) 8_665 5_566
Ge1 Gd1 Ge3 133.13(5) 8_665 5_566
Ga3 Gd1 Ge3 83.95(3) 2_564 5_566
Ge3 Gd1 Ge3 83.95(3) 2_564 5_566
Ga1 Gd1 Ge3 87.04(4) 4_455 5_566
Ge1 Gd1 Ge3 87.04(4) 4_455 5_566
Ga2 Gd1 Ge3 48.93(5) 5_565 5_566
Ge2 Gd1 Ge3 48.93(5) 5_565 5_566
Ga3 Gd1 Ge3 0.00(5) 5_566 5_566
Ga1 Gd1 Ge1 140.03(5) 8_665 3_556
Ge1 Gd1 Ge1 140.03(5) 8_665 3_556
Ga3 Gd1 Ge1 90.49(5) 2_564 3_556
Ge3 Gd1 Ge1 90.49(5) 2_564 3_556
Ga1 Gd1 Ge1 80.46(2) 4_455 3_556
Ge1 Gd1 Ge1 80.46(2) 4_455 3_556
Ga2 Gd1 Ge1 135.69(5) 5_565 3_556
Ge2 Gd1 Ge1 135.69(5) 5_565 3_556
Ga3 Gd1 Ge1 86.82(4) 5_566 3_556
Ge3 Gd1 Ge1 86.82(4) 5_566 3_556
Ga1 Gd1 Ga1 140.03(5) 8_665 3_556
Ge1 Gd1 Ga1 140.03(5) 8_665 3_556
Ga3 Gd1 Ga1 90.49(5) 2_564 3_556
Ge3 Gd1 Ga1 90.49(5) 2_564 3_556
Ga1 Gd1 Ga1 80.46(2) 4_455 3_556
Ge1 Gd1 Ga1 80.46(2) 4_455 3_556
Ga2 Gd1 Ga1 135.69(5) 5_565 3_556
Ge2 Gd1 Ga1 135.69(5) 5_565 3_556
Ga3 Gd1 Ga1 86.82(4) 5_566 3_556
Ge3 Gd1 Ga1 86.82(4) 5_566 3_556
Ge1 Gd1 Ga1 0.00(6) 3_556 3_556
Ge1 Gd2 Ga1 91.75(2) . 2_554
Ge1 Gd2 Ge1 91.75(2) . 2_554
Ga1 Gd2 Ge1 0.00(5) 2_554 2_554
Ge1 Gd2 Ga1 119.45(5) . 6_656
Ga1 Gd2 Ga1 72.38(5) 2_554 6_656
Ge1 Gd2 Ga1 72.38(5) 2_554 6_656
Ge1 Gd2 Ge1 119.45(5) . 6_656
Ga1 Gd2 Ge1 72.38(5) 2_554 6_656
Ge1 Gd2 Ge1 72.38(5) 2_554 6_656
Ga1 Gd2 Ge1 0.00(7) 6_656 6_656
Ge1 Gd2 Ge2 92.57(5) . .
Ga1 Gd2 Ge2 108.11(5) 2_554 .
Ge1 Gd2 Ge2 108.11(5) 2_554 .
Ga1 Gd2 Ge2 147.97(5) 6_656 .
Ge1 Gd2 Ge2 147.97(5) 6_656 .
Ge1 Gd2 Ga3 144.77(5) . 1_554
Ga1 Gd2 Ga3 95.59(4) 2_554 1_554
Ge1 Gd2 Ga3 95.59(4) 2_554 1_554
Ga1 Gd2 Ga3 95.56(5) 6_656 1_554
Ge1 Gd2 Ga3 95.56(5) 6_656 1_554
Ge2 Gd2 Ga3 52.43(5) . 1_554
Ge1 Gd2 Ge3 144.77(5) . 1_554
Ga1 Gd2 Ge3 95.59(4) 2_554 1_554
Ge1 Gd2 Ge3 95.59(4) 2_554 1_554
Ga1 Gd2 Ge3 95.56(5) 6_656 1_554
Ge1 Gd2 Ge3 95.56(5) 6_656 1_554
Ge2 Gd2 Ge3 52.43(5) . 1_554
Ga3 Gd2 Ge3 0.00(8) 1_554 1_554
Ge1 Gd2 Ga2 89.60(5) . 6_656
Ga1 Gd2 Ga2 159.22(5) 2_554 6_656
Ge1 Gd2 Ga2 159.22(5) 2_554 6_656
Ga1 Gd2 Ga2 88.94(5) 6_656 6_656
Ge1 Gd2 Ga2 88.94(5) 6_656 6_656
Ge2 Gd2 Ga2 92.54(3) . 6_656
Ga3 Gd2 Ga2 95.22(4) 1_554 6_656
Ge3 Gd2 Ga2 95.22(4) 1_554 6_656
Ge1 Gd2 Ge2 89.60(5) . 6_656
Ga1 Gd2 Ge2 159.22(5) 2_554 6_656
Ge1 Gd2 Ge2 159.22(5) 2_554 6_656
Ga1 Gd2 Ge2 88.94(5) 6_656 6_656
Ge1 Gd2 Ge2 88.94(5) 6_656 6_656
Ge2 Gd2 Ge2 92.54(3) . 6_656
Ga3 Gd2 Ge2 95.22(4) 1_554 6_656
Ge3 Gd2 Ge2 95.22(4) 1_554 6_656
Ga2 Gd2 Ge2 0.00(6) 6_656 6_656
Ga2 Gd3 Ge2 0.00(7) 6_656 6_656
Ga2 Gd3 Ge3 90.00(6) 6_656 .
Ge2 Gd3 Ge3 90.00(6) 6_656 .
Ga2 Gd3 Ge1 87.38(3) 6_656 .
Ge2 Gd3 Ge1 87.38(3) 6_656 .
Ge3 Gd3 Ge1 94.72(3) . .
Ga2 Gd3 Ga1 87.38(3) 6_656 7_565
Ge2 Gd3 Ga1 87.38(3) 6_656 7_565
Ge3 Gd3 Ga1 94.72(3) . 7_565
Ge1 Gd3 Ga1 169.19(6) . 7_565
Ga2 Gd3 Ge1 87.38(3) 6_656 7_565
Ge2 Gd3 Ge1 87.38(3) 6_656 7_565
Ge3 Gd3 Ge1 94.72(3) . 7_565
Ge1 Gd3 Ge1 169.19(6) . 7_565
Ga1 Gd3 Ge1 0.00(6) 7_565 7_565
Ga2 Gd3 Ga3 177.77(6) 6_656 6_557
Ge2 Gd3 Ga3 177.77(6) 6_656 6_557
Ge3 Gd3 Ga3 87.77(4) . 6_557
Ge1 Gd3 Ga3 92.80(3) . 6_557
Ga1 Gd3 Ga3 92.80(3) 7_565 6_557
Ge1 Gd3 Ga3 92.80(3) 7_565 6_557
Ga2 Gd3 Ge3 177.77(6) 6_656 6_557
Ge2 Gd3 Ge3 177.77(6) 6_656 6_557
Ge3 Gd3 Ge3 87.77(4) . 6_557
Ge1 Gd3 Ge3 92.80(3) . 6_557
Ga1 Gd3 Ge3 92.80(3) 7_565 6_557
Ge1 Gd3 Ge3 92.80(3) 7_565 6_557
Ga3 Gd3 Ge3 0.00(3) 6_557 6_557
Ga2 Gd3 Ge2 90.82(4) 6_656 .
Ge2 Gd3 Ge2 90.82(4) 6_656 .
Ge3 Gd3 Ge2 179.18(6) . .
Ge1 Gd3 Ge2 85.31(3) . .
Ga1 Gd3 Ge2 85.31(3) 7_565 .
Ge1 Gd3 Ge2 85.31(3) 7_565 .
Ga3 Gd3 Ge2 91.41(6) 6_557 .
Ge3 Gd3 Ge2 91.41(6) 6_557 .
Gd2 Ge1 Gd2 147.25(5) . 2
Gd2 Ge1 Gd1 91.43(4) . 8_656
Gd2 Ge1 Gd1 94.92(4) 2 8_656
Gd2 Ge1 Gd2 87.23(4) . 6_556
Gd2 Ge1 Gd2 107.62(5) 2 6_556
Gd1 Ge1 Gd2 139.62(5) 8_656 6_556
Gd2 Ge1 Gd3 72.35(4) . .
Gd2 Ge1 Gd3 139.94(5) 2 .
Gd1 Ge1 Gd3 71.99(4) 8_656 .
Gd2 Ge1 Gd3 69.19(4) 6_556 .
Gd2 Ge1 Gd1 71.75(4) . 4
Gd2 Ge1 Gd1 77.35(4) 2 4
Gd1 Ge1 Gd1 82.15(4) 8_656 4
Gd2 Ge1 Gd1 134.60(5) 6_556 4
Gd3 Ge1 Gd1 134.65(5) . 4
Gd2 Ge1 Gd1 142.50(5) . 3_546
Gd2 Ge1 Gd1 70.17(3) 2 3_546
Gd1 Ge1 Gd1 78.97(3) 8_656 3_546
Gd2 Ge1 Gd1 77.93(4) 6_556 3_546
Gd3 Ge1 Gd1 70.20(3) . 3_546
Gd1 Ge1 Gd1 140.53(5) 4 3_546
Gd2 Ge1 Ga1 131.14(7) . 5_556
Gd2 Ge1 Ga1 55.18(4) 2 5_556
Gd1 Ge1 Ga1 136.67(7) 8_656 5_556
Gd2 Ge1 Ga1 52.44(4) 6_556 5_556
Gd3 Ge1 Ga1 109.31(6) . 5_556
Gd1 Ge1 Ga1 115.01(6) 4 5_556
Gd1 Ge1 Ga1 62.47(4) 3_546 5_556
Gd2 Ge1 Ge1 131.14(7) . 5_556
Gd2 Ge1 Ge1 55.18(4) 2 5_556
Gd1 Ge1 Ge1 136.67(7) 8_656 5_556
Gd2 Ge1 Ge1 52.44(4) 6_556 5_556
Gd3 Ge1 Ge1 109.31(6) . 5_556
Gd1 Ge1 Ge1 115.01(6) 4 5_556
Gd1 Ge1 Ge1 62.47(4) 3_546 5_556
Ga1 Ge1 Ge1 0.00(4) 5_556 5_556
Gd2 Ge1 Gd1 85.46(4) . 7_565
Gd2 Ge1 Gd1 75.21(3) 2 7_565
Gd1 Ge1 Gd1 154.58(5) 8_656 7_565
Gd2 Ge1 Gd1 65.53(3) 6_556 7_565
Gd3 Ge1 Gd1 130.09(5) . 7_565
Gd1 Ge1 Gd1 72.90(3) 4 7_565
Gd1 Ge1 Gd1 117.78(4) 3_546 7_565
Ga1 Ge1 Gd1 55.31(4) 5_556 7_565
Ge1 Ge1 Gd1 55.31(4) 5_556 7_565
Gd2 Ge1 Ge1 145.82(7) . 2
Gd2 Ge1 Ge1 43.77(3) 2 2
Gd1 Ge1 Ge1 55.98(3) 8_656 2
Gd2 Ge1 Ge1 123.54(6) 6_556 2
Gd3 Ge1 Ge1 102.83(4) . 2
Gd1 Ge1 Ge1 91.88(5) 4 2
Gd1 Ge1 Ge1 48.97(2) 3_546 2
Ga1 Ge1 Ge1 82.83(5) 5_556 2
Ge1 Ge1 Ge1 82.83(5) 5_556 2
Gd1 Ge1 Ge1 118.96(5) 7_565 2
Gd2 Ge1 Ge1 44.48(2) . 2_554
Gd2 Ge1 Ge1 106.11(6) 2 2_554
Gd1 Ge1 Ge1 119.72(6) 8_656 2_554
Gd2 Ge1 Ge1 86.17(4) 6_556 2_554
Gd3 Ge1 Ge1 113.30(5) . 2_554
Gd1 Ge1 Ge1 50.57(4) 4 2_554
Gd1 Ge1 Ge1 161.30(7) 3_546 2_554
Ga1 Ge1 Ge1 99.97(6) 5_556 2_554
Ge1 Ge1 Ge1 99.97(6) 5_556 2_554
Gd1 Ge1 Ge1 45.13(3) 7_565 2_554
Ge1 Ge1 Ge1 140.09(7) 2 2_554
Ga3 Ge2 Ge3 0.00(6) 1_554 1_554
Ga3 Ge2 Gd3 117.06(8) 1_554 6_556
Ge3 Ge2 Gd3 117.06(8) 1_554 6_556
Ga3 Ge2 Gd2 64.60(5) 1_554 7_565
Ge3 Ge2 Gd2 64.60(5) 1_554 7_565
Gd3 Ge2 Gd2 138.99(3) 6_556 7_565
Ga3 Ge2 Gd2 64.60(5) 1_554 .
Ge3 Ge2 Gd2 64.60(5) 1_554 .
Gd3 Ge2 Gd2 138.99(3) 6_556 .
Gd2 Ge2 Gd2 80.94(6) 7_565 .
Ga3 Ge2 Gd2 140.21(3) 1_554 6_556
Ge3 Ge2 Gd2 140.21(3) 1_554 6_556
Gd3 Ge2 Gd2 71.43(5) 6_556 6_556
Gd2 Ge2 Gd2 136.25(7) 7_565 6_556
Gd2 Ge2 Gd2 83.86(3) . 6_556
Ga3 Ge2 Gd2 140.21(3) 1_554 4_455
Ge3 Ge2 Gd2 140.21(3) 1_554 4_455
Gd3 Ge2 Gd2 71.43(5) 6_556 4_455
Gd2 Ge2 Gd2 83.86(3) 7_565 4_455
Gd2 Ge2 Gd2 136.25(7) . 4_455
Gd2 Ge2 Gd2 79.43(5) 6_556 4_455
Ga3 Ge2 Gd3 117.64(8) 1_554 .
Ge3 Ge2 Gd3 117.64(8) 1_554 .
Gd3 Ge2 Gd3 125.30(7) 6_556 .
Gd2 Ge2 Gd3 69.05(4) 7_565 .
Gd2 Ge2 Gd3 69.05(4) . .
Gd2 Ge2 Gd3 67.21(4) 6_556 .
Gd2 Ge2 Gd3 67.21(4) 4_455 .
Ga3 Ge2 Gd1 65.77(5) 1_554 3_545
Ge3 Ge2 Gd1 65.77(5) 1_554 3_545
Gd3 Ge2 Gd1 70.29(4) 6_556 3_545
Gd2 Ge2 Gd1 130.23(7) 7_565 3_545
Gd2 Ge2 Gd1 75.01(3) . 3_545
Gd2 Ge2 Gd1 83.72(3) 6_556 3_545
Gd2 Ge2 Gd1 141.36(7) 4_455 3_545
Gd3 Ge2 Gd1 135.36(3) . 3_545
Ga3 Ge2 Gd1 65.77(5) 1_554 5_565
Ge3 Ge2 Gd1 65.77(5) 1_554 5_565
Gd3 Ge2 Gd1 70.29(4) 6_556 5_565
Gd2 Ge2 Gd1 75.01(3) 7_565 5_565
Gd2 Ge2 Gd1 130.23(7) . 5_565
Gd2 Ge2 Gd1 141.36(7) 6_556 5_565
Gd2 Ge2 Gd1 83.72(3) 4_455 5_565
Gd3 Ge2 Gd1 135.36(3) . 5_565
Gd1 Ge2 Gd1 88.33(5) 3_545 5_565
Ga2 Ge3 Ge2 0.00(6) 1_556 1_556
Ga2 Ge3 Gd3 118.47(9) 1_556 .
Ge2 Ge3 Gd3 118.47(9) 1_556 .
Ga2 Ge3 Gd2 62.97(5) 1_556 7_566
Ge2 Ge3 Gd2 62.97(5) 1_556 7_566
Gd3 Ge3 Gd2 139.58(3) . 7_566
Ga2 Ge3 Gd2 62.97(5) 1_556 1_556
Ge2 Ge3 Gd2 62.97(5) 1_556 1_556
Gd3 Ge3 Gd2 139.58(3) . 1_556
Gd2 Ge3 Gd2 79.58(5) 7_566 1_556
Ga2 Ge3 Gd1 132.93(3) 1_556 8_656
Ge2 Ge3 Gd1 132.93(3) 1_556 8_656
Gd3 Ge3 Gd1 72.35(4) . 8_656
Gd2 Ge3 Gd1 139.71(7) 7_566 8_656
Gd2 Ge3 Gd1 79.99(3) 1_556 8_656
Ga2 Ge3 Gd1 132.93(3) 1_556 2_565
Ge2 Ge3 Gd1 132.93(3) 1_556 2_565
Gd3 Ge3 Gd1 72.35(4) . 2_565
Gd2 Ge3 Gd1 79.99(3) 7_566 2_565
Gd2 Ge3 Gd1 139.71(7) 1_556 2_565
Gd1 Ge3 Gd1 94.07(6) 8_656 2_565
Ga2 Ge3 Gd3 114.83(8) 1_556 6_657
Ge2 Ge3 Gd3 114.83(8) 1_556 6_657
Gd3 Ge3 Gd3 126.71(7) . 6_657
Gd2 Ge3 Gd3 68.19(4) 7_566 6_657
Gd2 Ge3 Gd3 68.19(4) 1_556 6_657
Gd1 Ge3 Gd3 72.06(4) 8_656 6_657
Gd1 Ge3 Gd3 72.06(4) 2_565 6_657
Ga2 Ge3 Gd1 65.30(5) 1_556 3_546
Ge2 Ge3 Gd1 65.30(5) 1_556 3_546
Gd3 Ge3 Gd1 71.57(4) . 3_546
Gd2 Ge3 Gd1 128.14(7) 7_566 3_546
Gd2 Ge3 Gd1 74.28(3) 1_556 3_546
Gd1 Ge3 Gd1 77.93(2) 8_656 3_546
Gd1 Ge3 Gd1 143.79(7) 2_565 3_546
Gd3 Ge3 Gd1 135.02(3) 6_657 3_546
Ga2 Ge3 Gd1 65.30(5) 1_556 5_566
Ge2 Ge3 Gd1 65.30(5) 1_556 5_566
Gd3 Ge3 Gd1 71.57(4) . 5_566
Gd2 Ge3 Gd1 74.28(3) 7_566 5_566
Gd2 Ge3 Gd1 128.14(7) 1_556 5_566
Gd1 Ge3 Gd1 143.79(7) 8_656 5_566
Gd1 Ge3 Gd1 77.93(2) 2_565 5_566
Gd3 Ge3 Gd1 135.02(3) 6_657 5_566
Gd1 Ge3 Gd1 87.92(6) 3_546 5_566

loop_
_geom_bond_atom_site_label_1
_geom_bond_atom_site_label_2
_geom_bond_distance
_geom_bond_site_symmetry_2
Gd1 Ga1 3.0025(16) 8_665
Gd1 Ge1 3.0025(16) 8_665
Gd1 Ga3 3.0830(15) 2_564
Gd1 Ge3 3.0830(15) 2_564
Gd1 Ga1 3.1798(16) 4_455
Gd1 Ge1 3.1798(16) 4_455
Gd1 Ga2 3.2381(16) 5_565
Gd1 Ge2 3.2381(16) 5_565
Gd1 Ga3 3.2501(16) 5_566
Gd1 Ge3 3.2501(16) 5_566
Gd1 Ge1 3.2558(15) 3_556
Gd1 Ga1 3.2558(15) 3_556
Gd2 Ge1 2.8769(15) .
Gd2 Ga1 2.9142(15) 2_554
Gd2 Ge1 2.9142(15) 2_554
Gd2 Ga1 3.0178(16) 6_656
Gd2 Ge1 3.0178(16) 6_656
Gd2 Ge2 3.0196(17) .
Gd2 Ga3 3.0623(16) 1_554
Gd2 Ge3 3.0623(16) 1_554
Gd2 Ga2 3.0672(17) 6_656
Gd2 Ge2 3.0672(17) 6_656
Gd3 Ga2 2.974(2) 6_656
Gd3 Ge2 2.974(2) 6_656
Gd3 Ge3 2.985(2) .
Gd3 Ge1 3.0917(14) .
Gd3 Ga1 3.0917(14) 7_565
Gd3 Ge1 3.0917(14) 7_565
Gd3 Ga3 3.126(2) 6_557
Gd3 Ge3 3.126(2) 6_557
Gd3 Ge2 3.199(2) .
Ge1 Gd2 2.9142(15) 2
Ge1 Gd1 3.0025(16) 8_656
Ge1 Gd2 3.0178(16) 6_556
Ge1 Gd1 3.1798(15) 4
Ge1 Gd1 3.2558(15) 3_546
Ge1 Ga1 3.503(3) 5_556
Ge1 Ge1 3.503(3) 5_556
Ge1 Gd1 3.5114(15) 7_565
Ge1 Ge1 4.1571(10) 2
Ge1 Ge1 4.1571(10) 2_554
Ge2 Ga3 2.687(3) 1_554
Ge2 Ge3 2.687(3) 1_554
Ge2 Gd3 2.974(2) 6_556
Ge2 Gd2 3.0196(17) 7_565
Ge2 Gd2 3.0672(17) 6_556
Ge2 Gd2 3.0672(17) 4_455
Ge2 Gd1 3.2381(16) 3_545
Ge2 Gd1 3.2381(16) 5_565
Ge3 Ga2 2.687(3) 1_556
Ge3 Ge2 2.687(3) 1_556
Ge3 Gd2 3.0623(16) 7_566
Ge3 Gd2 3.0623(16) 1_556
Ge3 Gd1 3.0830(15) 8_656
Ge3 Gd1 3.0830(15) 2_565
Ge3 Gd3 3.126(2) 6_657
Ge3 Gd1 3.2501(16) 3_546
Ge3 Gd1 3.2501(16) 5_566
